data_1539561
loop_
_publ_author_name
'Amitsuka, H.'
'Tateyama, K.'
'Sakakibara, T.'
'Paulsen, C.C.'
'Miyako, Y.'

_publ_section_title
;
 Magnetic properties of U1-x Lax Ru2 Si2 (0= x= 0.3)
;
_journal_name_full 'Journal of Magnetism and Magnetic Materials'
_journal_page_first 60
_journal_page_last 62
_journal_volume 104
_journal_year 1992
_chemical_formula_sum 'La0.3 Ru2 Si2 U0.7'
_chemical_name_systematic '(La0.3 U0.7) Ru2 Si2'
_space_group_IT_number 139
_symmetry_space_group_name_Hall '-I 4 2'
_symmetry_space_group_name_H-M 'I 4/m m m'
_cell_angle_alpha 90
_cell_angle_beta 90
_cell_angle_gamma 90
_cell_formula_units_Z 2
_cell_length_a 4.156
_cell_length_b 4.156
_cell_length_c 9.678
_cell_volume 167.162
_citation_journal_id_ASTM JMMMDC
_cod_data_source_file Amitsuka_JMMMDC_1992_792.cif
_cod_data_source_block La0.3Ru2Si2U0.7
_cod_original_cell_volume 167.1617
_cod_database_code 1539561

loop_
_symmetry_equiv_pos_as_xyz
x,y,z
-y,x,z
-x,-y,z
y,-x,z
x,-y,-z
y,x,-z
-x,y,-z
-y,-x,-z
-x,-y,-z
y,-x,-z
x,y,-z
-y,x,-z
-x,y,z
-y,-x,z
x,-y,z
y,x,z
x+1/2,y+1/2,z+1/2
-y+1/2,x+1/2,z+1/2
-x+1/2,-y+1/2,z+1/2
y+1/2,-x+1/2,z+1/2
x+1/2,-y+1/2,-z+1/2
y+1/2,x+1/2,-z+1/2
-x+1/2,y+1/2,-z+1/2
-y+1/2,-x+1/2,-z+1/2
-x+1/2,-y+1/2,-z+1/2
y+1/2,-x+1/2,-z+1/2
x+1/2,y+1/2,-z+1/2
-y+1/2,x+1/2,-z+1/2
-x+1/2,y+1/2,z+1/2
-y+1/2,-x+1/2,z+1/2
x+1/2,-y+1/2,z+1/2
y+1/2,x+1/2,z+1/2

loop_
_atom_site_label
_atom_site_type_symbol
_atom_site_fract_x
_atom_site_fract_y
_atom_site_fract_z
_atom_site_occupancy
_atom_site_U_iso_or_equiv
Si1 Si 0 0 0.375 1 0.0
La1 La 0 0 0 0.3 0.0
Ru1 Ru 0 0.5 0.25 1 0.0
U1 U 0 0 0 0.7 0.0
